data_1577320
loop_
_publ_author_name
'Pal, Uttam'
'Woolard, Reed M.'
'Rout, Priyanka'
'Samal, Sanket'
'Kuila, Suman'
'Rahat, Md Masudur Rahman'
'Shen, Guancheng'
'Laskin, Julia'
'Barlow, Stephen'
'Marder, Seth R.'
'Hutchison, Geoffrey R.'
'Mei, Jianguo'

_publ_section_title
;
 Poly(chromenochromenedione) (PCCD): a structural isomer of
 poly(benzodifurandione) (PBDF)
;
_journal_name_full 'Polymer Chemistry'
_journal_paper_doi 10.1039/D6PY00313C
_journal_year 2026
_chemical_formula_sum 'C34 H26 O8'
_chemical_formula_weight 562.55
_chemical_name_systematic CCD2
_space_group_crystal_system triclinic
_space_group_IT_number 2
_space_group_name_Hall '-P 1'
_space_group_name_H-M_alt 'P -1'
_atom_sites_solution_hydrogens geom
_atom_sites_solution_primary dual
_atom_sites_solution_secondary difmap
_audit_block_doi 10.5517/ccdc.csd.cc2r7b9n
_audit_creation_method SHELXL-2019/3
_audit_update_record
;
2026-03-19 deposited with the CCDC.	2026-05-21 downloaded from the CCDC.
;
_cell_angle_alpha 76.704(4)
_cell_angle_beta 81.939(5)
_cell_angle_gamma 85.572(7)
_cell_formula_units_Z 2
_cell_length_a 6.7456(7)
_cell_length_b 10.5361(11)
_cell_length_c 19.3370(18)
_cell_measurement_reflns_used 9844
_cell_measurement_temperature 150(2)
_cell_measurement_theta_max 79.7050
_cell_measurement_theta_min 4.3166
_cell_volume 1322.8(2)
_computing_cell_refinement 'SAINT V8.40B (Bruker, 2020)'
_computing_data_collection 'Apex5 v2023.9-2 (Bruker, 2023)'
_computing_data_reduction 'SAINT V8.40B (Bruker, 2020)'
_computing_structure_refinement
;  
SHELXL-2019/2 (Sheldrick, 2015a, 2019), 
SHELXLE Rev1613 (H\"ubschle et al., 2011)
;
_computing_structure_solution 'SHELXT (Sheldrick, 2015b)'
_diffrn_ambient_temperature 150(2)
_diffrn_detector_area_resol_mean 7.4074
_diffrn_detector_type 'PhotonIII_C14 charge-integrating and photon counting pixel array'
_diffrn_measured_fraction_theta_full 0.995
_diffrn_measured_fraction_theta_max 0.962
_diffrn_measurement_device 'four circle diffractometer'
_diffrn_measurement_device_type 'Bruker AXS D8 Quest'
_diffrn_measurement_method 'omega and phi scans'
_diffrn_radiation_monochromator 'HELIOS multilayer Montel optics'
_diffrn_radiation_type CuK\a
_diffrn_radiation_wavelength 1.54178
_diffrn_reflns_av_R_equivalents 0.0824
_diffrn_reflns_av_unetI/netI 0.0438
_diffrn_reflns_Laue_measured_fraction_full 0.995
_diffrn_reflns_Laue_measured_fraction_max 0.962
_diffrn_reflns_limit_h_max 8
_diffrn_reflns_limit_h_min -8
_diffrn_reflns_limit_k_max 13
_diffrn_reflns_limit_k_min -12
_diffrn_reflns_limit_l_max 24
_diffrn_reflns_limit_l_min 0
_diffrn_reflns_number 42376
_diffrn_reflns_point_group_measured_fraction_full 0.995
_diffrn_reflns_point_group_measured_fraction_max 0.962
_diffrn_reflns_theta_full 67.679
_diffrn_reflns_theta_max 80.360
_diffrn_reflns_theta_min 4.316
_diffrn_source 'I-mu-S 3.0 microsource X-ray tube'
_diffrn_source_current '1.1 mA'
_diffrn_source_voltage '50 kV'
_exptl_absorpt_coefficient_mu 0.832
_exptl_absorpt_correction_T_max 0.754304
_exptl_absorpt_correction_T_min 0.610260
_exptl_absorpt_correction_type multi-scan
_exptl_absorpt_process_details
;
TWINABS 2012/1: Krause, L., Herbst-Irmer, R., Sheldrick G.M. & Stalke D.
(2015). J. Appl. Cryst. 48 3-10.
;
_exptl_crystal_colour yellow
_exptl_crystal_density_diffrn 1.412
_exptl_crystal_description fragment
_exptl_crystal_F_000 588
_exptl_crystal_recrystallization_method 'Re-crystallisation from solvent: Dichloromethane/Hexanes'
_exptl_crystal_size_max 0.450
_exptl_crystal_size_mid 0.110
_exptl_crystal_size_min 0.040
_refine_diff_density_max 0.189
_refine_diff_density_min -0.226
_refine_diff_density_rms 0.053
_refine_ls_extinction_method none
_refine_ls_goodness_of_fit_ref 1.053
_refine_ls_hydrogen_treatment constr
_refine_ls_matrix_type full
_refine_ls_number_parameters 386
_refine_ls_number_reflns 5771
_refine_ls_number_restraints 0
_refine_ls_restrained_S_all 1.053
_refine_ls_R_factor_all 0.0522
_refine_ls_R_factor_gt 0.0479
_refine_ls_shift/su_max 0.000
_refine_ls_shift/su_mean 0.000
_refine_ls_structure_factor_coef Fsqd
_refine_ls_weighting_details 'w=1/[\s^2^(Fo^2^)+(0.1131P)^2^+0.1466P] where P=(Fo^2^+2Fc^2^)/3'
_refine_ls_weighting_scheme calc
_refine_ls_wR_factor_gt 0.1498
_refine_ls_wR_factor_ref 0.1557
_reflns_Friedel_coverage 0.000
_reflns_number_gt 5266
_reflns_number_total 5771
_reflns_threshold_expression 'I > 2\s(I)'
_cod_data_source_file d6py00313c2.cif
_cod_data_source_block o_CCD2_0m_5
_cod_database_code 1577320
_shelx_shelxl_version_number 2019/3
_shelx_space_group_comment
;
The symmetry employed for this shelxl refinement is uniquely defined
by the following loop, which should always be used as a source of
symmetry information in preference to the above space-group names.
They are only intended as comments.
;
_shelx_estimated_absorpt_t_min 0.706
_shelx_estimated_absorpt_t_max 0.967

loop_
_space_group_symop_operation_xyz
'x, y, z'
'-x, -y, -z'

loop_
_atom_site_label
_atom_site_type_symbol
_atom_site_fract_x
_atom_site_fract_y
_atom_site_fract_z
_atom_site_U_iso_or_equiv
_atom_site_adp_type
_atom_site_occupancy
_atom_site_site_symmetry_order
_atom_site_calc_flag
_atom_site_refinement_flags_posn
_atom_site_refinement_flags_adp
_atom_site_refinement_flags_occupancy
_atom_site_disorder_assembly
_atom_site_disorder_group
O2 O 1.1327(2) 0.46993(15) 0.39843(7) 0.0361(3) Uani 1 1 d . . . . .
O3 O 0.9452(2) 0.75240(15) 0.16628(7) 0.0338(3) Uani 1 1 d . . . . .
O4 O 0.6530(2) 0.84069(16) 0.19864(7) 0.0385(4) Uani 1 1 d . . . . .
O5 O 0.14095(19) 0.83119(13) 0.38676(7) 0.0281(3) Uani 1 1 d . . . . .
O6 O -0.1517(2) 0.91803(15) 0.41912(7) 0.0330(3) Uani 1 1 d . . . . .
O7 O 0.12679(19) 0.74680(14) 0.65398(7) 0.0278(3) Uani 1 1 d . . . . .
O8 O 0.3777(2) 0.61641(14) 0.62505(7) 0.0321(3) Uani 1 1 d . . . . .
O1 O 0.8628(2) 0.57807(13) 0.43281(7) 0.0279(3) Uani 1 1 d . . . . .
C2 C 0.6850(3) 0.64691(17) 0.41934(10) 0.0247(4) Uani 1 1 d . . . . .
C3 C 0.6474(3) 0.70251(17) 0.34898(9) 0.0246(3) Uani 1 1 d . . . . .
C4 C 0.4581(3) 0.76412(18) 0.34052(10) 0.0266(4) Uani 1 1 d . . . . .
H4 H 0.422371 0.801046 0.294035 0.032 Uiso 1 1 calc R U . . .
C5 C 0.3243(3) 0.77044(18) 0.40052(10) 0.0255(4) Uani 1 1 d . . . . .
C6 C 0.3656(3) 0.72152(17) 0.47103(9) 0.0245(4) Uani 1 1 d . . . . .
C7 C 1.0033(3) 0.54919(18) 0.38001(10) 0.0264(4) Uani 1 1 d . . . . .
C8 C 0.9830(3) 0.62022(17) 0.30516(9) 0.0256(4) Uani 1 1 d . . . . .
C9 C 0.8089(3) 0.69317(17) 0.29160(9) 0.0256(4) Uani 1 1 d . . . . .
C10 C 0.7894(3) 0.76741(19) 0.21774(10) 0.0288(4) Uani 1 1 d . . . . .
C11 C 1.1180(3) 0.6768(2) 0.17882(10) 0.0299(4) Uani 1 1 d . . . . .
C12 C 1.1460(3) 0.60929(19) 0.24855(10) 0.0279(4) Uani 1 1 d . . . . .
C13 C 1.3273(3) 0.5369(2) 0.25823(11) 0.0333(4) Uani 1 1 d . . . . .
H13 H 1.352297 0.491125 0.304813 0.040 Uiso 1 1 calc R U . . .
C14 C 1.4690(3) 0.5322(2) 0.20008(12) 0.0385(5) Uani 1 1 d . . . . .
H14 H 1.591182 0.482632 0.206955 0.046 Uiso 1 1 calc R U . . .
C15 C 1.4360(3) 0.5990(2) 0.13135(11) 0.0402(5) Uani 1 1 d . . . . .
H15 H 1.536510 0.593910 0.092304 0.048 Uiso 1 1 calc R U . . .
C16 C 1.2594(3) 0.6732(2) 0.11833(11) 0.0360(5) Uani 1 1 d . . . . .
C17 C 1.2247(4) 0.7502(3) 0.04266(12) 0.0516(7) Uani 1 1 d . . . . .
C18 C 1.3972(6) 0.7208(5) -0.01362(14) 0.0855(14) Uani 1 1 d . . . . .
H18A H 1.369983 0.768517 -0.061430 0.128 Uiso 1 1 calc R U . . .
H18B H 1.407886 0.626904 -0.011912 0.128 Uiso 1 1 calc R U . . .
H18C H 1.523264 0.748408 -0.003279 0.128 Uiso 1 1 calc R U . . .
C19 C 1.2186(5) 0.8966(3) 0.04001(17) 0.0709(10) Uani 1 1 d . . . . .
H19A H 1.205507 0.945511 -0.008903 0.106 Uiso 1 1 calc R U . . .
H19B H 1.342715 0.918709 0.054558 0.106 Uiso 1 1 calc R U . . .
H19C H 1.103806 0.919361 0.072681 0.106 Uiso 1 1 calc R U . . .
C20 C 1.0306(5) 0.7124(4) 0.02141(14) 0.0691(10) Uani 1 1 d . . . . .
H20A H 1.019773 0.755039 -0.028701 0.104 Uiso 1 1 calc R U . . .
H20B H 0.915529 0.740621 0.052156 0.104 Uiso 1 1 calc R U . . .
H20C H 1.032411 0.617506 0.027175 0.104 Uiso 1 1 calc R U . . .
C21 C -0.0032(3) 0.85877(18) 0.43910(10) 0.0252(4) Uani 1 1 d . . . . .
C22 C 0.0357(3) 0.81220(17) 0.51471(10) 0.0240(3) Uani 1 1 d . . . . .
C23 C 0.2148(3) 0.74515(17) 0.52843(9) 0.0238(4) Uani 1 1 d . . . . .
C24 C 0.2509(3) 0.69590(18) 0.60382(9) 0.0253(4) Uani 1 1 d . . . . .
C25 C -0.0549(3) 0.81035(17) 0.64169(10) 0.0244(4) Uani 1 1 d . . . . .
C26 C -0.1121(3) 0.83924(18) 0.57261(10) 0.0248(4) Uani 1 1 d . . . . .
C27 C -0.3064(3) 0.89521(19) 0.56438(10) 0.0282(4) Uani 1 1 d . . . . .
H27 H -0.352090 0.914933 0.518636 0.034 Uiso 1 1 calc R U . . .
C28 C -0.4300(3) 0.9212(2) 0.62328(11) 0.0315(4) Uani 1 1 d . . . . .
H28 H -0.562535 0.956190 0.618046 0.038 Uiso 1 1 calc R U . . .
C29 C -0.3630(3) 0.89667(19) 0.69021(10) 0.0290(4) Uani 1 1 d . . . . .
H29 H -0.450662 0.917675 0.729330 0.035 Uiso 1 1 calc R U . . .
C30 C -0.1723(3) 0.84258(19) 0.70207(10) 0.0266(4) Uani 1 1 d . . . . .
C31 C -0.0951(3) 0.8256(2) 0.77479(10) 0.0292(4) Uani 1 1 d . . . . .
C32 C 0.0867(4) 0.9091(3) 0.76541(12) 0.0474(6) Uani 1 1 d . . . . .
H32A H 0.196757 0.875809 0.734640 0.071 Uiso 1 1 calc R U . . .
H32B H 0.129111 0.905222 0.812329 0.071 Uiso 1 1 calc R U . . .
H32C H 0.050657 0.999800 0.743269 0.071 Uiso 1 1 calc R U . . .
C33 C -0.0391(4) 0.6830(2) 0.80723(12) 0.0449(5) Uani 1 1 d . . . . .
H33A H 0.062278 0.648943 0.773733 0.067 Uiso 1 1 calc R U . . .
H33B H -0.158563 0.631398 0.816370 0.067 Uiso 1 1 calc R U . . .
H33C H 0.015056 0.677322 0.852360 0.067 Uiso 1 1 calc R U . . .
C34 C -0.2561(4) 0.8717(3) 0.82900(12) 0.0527(7) Uani 1 1 d . . . . .
H34A H -0.293634 0.963928 0.810914 0.079 Uiso 1 1 calc R U . . .
H34B H -0.203315 0.861285 0.874785 0.079 Uiso 1 1 calc R U . . .
H34C H -0.374304 0.819505 0.835960 0.079 Uiso 1 1 calc R U . . .
C1 C 0.5532(3) 0.65655(17) 0.47957(9) 0.0252(4) Uani 1 1 d . . . . .
H1 H 0.588948 0.619779 0.526062 0.030 Uiso 1 1 calc R U . . .

loop_
_atom_site_aniso_label
_atom_site_aniso_U_11
_atom_site_aniso_U_22
_atom_site_aniso_U_33
_atom_site_aniso_U_23
_atom_site_aniso_U_13
_atom_site_aniso_U_12
O2 0.0359(7) 0.0366(8) 0.0300(6) -0.0004(6) -0.0028(6) 0.0114(6)
O3 0.0333(7) 0.0396(8) 0.0252(6) -0.0036(5) -0.0027(5) 0.0068(6)
O4 0.0372(8) 0.0437(8) 0.0284(7) 0.0008(6) -0.0048(6) 0.0115(6)
O5 0.0245(6) 0.0315(7) 0.0281(6) -0.0054(5) -0.0073(5) 0.0030(5)
O6 0.0263(7) 0.0401(8) 0.0315(7) -0.0037(6) -0.0089(5) 0.0028(6)
O7 0.0233(6) 0.0342(7) 0.0266(6) -0.0091(5) -0.0051(5) 0.0060(5)
O8 0.0338(7) 0.0337(7) 0.0261(6) -0.0044(5) -0.0056(5) 0.0105(6)
O1 0.0290(7) 0.0289(7) 0.0247(6) -0.0048(5) -0.0046(5) 0.0055(5)
C2 0.0274(9) 0.0205(8) 0.0262(8) -0.0050(6) -0.0057(7) 0.0019(7)
C3 0.0292(8) 0.0203(8) 0.0252(8) -0.0062(6) -0.0052(7) -0.0003(6)
C4 0.0306(9) 0.0249(8) 0.0248(8) -0.0050(6) -0.0067(7) -0.0001(7)
C5 0.0273(9) 0.0221(8) 0.0281(8) -0.0059(6) -0.0073(7) 0.0013(7)
C6 0.0289(9) 0.0190(8) 0.0261(8) -0.0055(6) -0.0046(7) 0.0001(7)
C7 0.0300(9) 0.0238(8) 0.0252(8) -0.0050(7) -0.0040(7) -0.0003(7)
C8 0.0311(9) 0.0216(8) 0.0251(8) -0.0061(6) -0.0057(7) -0.0008(7)
C9 0.0297(9) 0.0222(8) 0.0253(8) -0.0058(6) -0.0045(7) -0.0013(7)
C10 0.0318(9) 0.0290(9) 0.0251(8) -0.0055(7) -0.0044(7) 0.0016(7)
C11 0.0307(10) 0.0306(9) 0.0283(9) -0.0066(7) -0.0051(7) 0.0025(8)
C12 0.0321(9) 0.0253(8) 0.0268(8) -0.0074(7) -0.0024(7) -0.0018(7)
C13 0.0330(10) 0.0373(11) 0.0297(9) -0.0081(7) -0.0058(7) 0.0022(8)
C14 0.0333(10) 0.0461(12) 0.0348(10) -0.0089(9) -0.0049(8) 0.0073(9)
C15 0.0362(11) 0.0512(13) 0.0313(10) -0.0106(9) 0.0007(8) 0.0056(10)
C16 0.0370(10) 0.0417(11) 0.0271(9) -0.0063(8) -0.0022(8) 0.0040(9)
C17 0.0444(13) 0.0741(18) 0.0259(10) 0.0020(10) 0.0014(9) 0.0124(12)
C18 0.070(2) 0.136(4) 0.0280(11) 0.0051(15) 0.0086(12) 0.038(2)
C19 0.0680(18) 0.0671(19) 0.0554(16) 0.0219(15) 0.0035(14) 0.0053(15)
C20 0.0625(18) 0.117(3) 0.0307(11) -0.0226(14) -0.0148(11) 0.0159(19)
C21 0.0235(8) 0.0238(8) 0.0286(8) -0.0041(6) -0.0061(6) -0.0038(7)
C22 0.0243(8) 0.0195(8) 0.0290(8) -0.0045(6) -0.0069(7) -0.0009(6)
C23 0.0261(9) 0.0199(8) 0.0262(8) -0.0050(6) -0.0058(7) -0.0011(7)
C24 0.0259(8) 0.0241(8) 0.0262(8) -0.0061(7) -0.0039(6) 0.0004(7)
C25 0.0217(8) 0.0228(8) 0.0294(8) -0.0051(6) -0.0066(6) -0.0008(6)
C26 0.0246(8) 0.0216(8) 0.0290(8) -0.0054(6) -0.0045(7) -0.0040(6)
C27 0.0256(9) 0.0268(9) 0.0329(9) -0.0057(7) -0.0082(7) -0.0011(7)
C28 0.0258(9) 0.0314(10) 0.0368(9) -0.0062(7) -0.0060(7) 0.0017(7)
C29 0.0227(8) 0.0300(9) 0.0334(9) -0.0073(7) 0.0000(7) -0.0008(7)
C30 0.0240(8) 0.0264(9) 0.0284(8) -0.0042(7) -0.0025(7) -0.0024(7)
C31 0.0249(9) 0.0354(10) 0.0275(8) -0.0083(7) -0.0026(7) -0.0005(7)
C32 0.0502(13) 0.0629(15) 0.0339(10) -0.0126(10) -0.0061(9) -0.0246(12)
C33 0.0596(15) 0.0396(12) 0.0356(10) -0.0051(9) -0.0156(10) 0.0041(11)
C34 0.0422(12) 0.083(2) 0.0312(10) -0.0178(11) -0.0023(9) 0.0190(13)
C1 0.0300(9) 0.0216(8) 0.0240(7) -0.0038(6) -0.0055(7) -0.0002(7)

loop_
_atom_type_symbol
_atom_type_description
_atom_type_scat_dispersion_real
_atom_type_scat_dispersion_imag
_atom_type_scat_source
C C 0.0181 0.0091 'International Tables Vol C Tables 4.2.6.8 and 6.1.1.4'
H H 0.0000 0.0000 'International Tables Vol C Tables 4.2.6.8 and 6.1.1.4'
O O 0.0492 0.0322 'International Tables Vol C Tables 4.2.6.8 and 6.1.1.4'

loop_
_geom_angle_atom_site_label_1
_geom_angle_atom_site_label_2
_geom_angle_atom_site_label_3
_geom_angle
_geom_angle_site_symmetry_1
_geom_angle_site_symmetry_3
_geom_angle_publ_flag
C10 O3 C11 124.84(15) . . ?
C21 O5 C5 123.31(15) . . ?
C24 O7 C25 123.65(15) . . ?
C7 O1 C2 123.06(15) . . ?
O1 C2 C1 114.93(16) . . ?
O1 C2 C3 120.85(16) . . ?
C1 C2 C3 124.21(17) . . ?
C4 C3 C2 116.64(16) . . ?
C4 C3 C9 125.94(16) . . ?
C2 C3 C9 117.41(17) . . ?
C5 C4 C3 119.08(16) . . ?
C5 C4 H4 120.5 . . ?
C3 C4 H4 120.5 . . ?
C4 C5 O5 114.85(16) . . ?
C4 C5 C6 124.36(17) . . ?
O5 C5 C6 120.79(16) . . ?
C5 C6 C1 116.58(16) . . ?
C5 C6 C23 117.67(16) . . ?
C1 C6 C23 125.74(17) . . ?
O2 C7 O1 116.65(16) . . ?
O2 C7 C8 126.05(17) . . ?
O1 C7 C8 117.30(16) . . ?
C9 C8 C12 122.06(17) . . ?
C9 C8 C7 118.65(17) . . ?
C12 C8 C7 119.28(16) . . ?
C8 C9 C3 121.18(17) . . ?
C8 C9 C10 119.13(17) . . ?
C3 C9 C10 119.64(16) . . ?
O4 C10 O3 116.72(16) . . ?
O4 C10 C9 126.72(18) . . ?
O3 C10 C9 116.54(16) . . ?
O3 C11 C12 120.37(17) . . ?
O3 C11 C16 115.98(17) . . ?
C12 C11 C16 123.64(18) . . ?
C13 C12 C11 117.75(17) . . ?
C13 C12 C8 125.29(17) . . ?
C11 C12 C8 116.96(17) . . ?
C14 C13 C12 119.87(19) . . ?
C14 C13 H13 120.1 . . ?
C12 C13 H13 120.1 . . ?
C13 C14 C15 121.1(2) . . ?
C13 C14 H14 119.5 . . ?
C15 C14 H14 119.5 . . ?
C14 C15 C16 121.77(19) . . ?
C14 C15 H15 119.1 . . ?
C16 C15 H15 119.1 . . ?
C15 C16 C11 115.88(18) . . ?
C15 C16 C17 121.93(18) . . ?
C11 C16 C17 122.16(18) . . ?
C19 C17 C20 110.6(3) . . ?
C19 C17 C16 109.5(2) . . ?
C20 C17 C16 111.1(2) . . ?
C19 C17 C18 107.6(3) . . ?
C20 C17 C18 107.1(3) . . ?
C16 C17 C18 110.8(2) . . ?
C17 C18 H18A 109.5 . . ?
C17 C18 H18B 109.5 . . ?
H18A C18 H18B 109.5 . . ?
C17 C18 H18C 109.5 . . ?
H18A C18 H18C 109.5 . . ?
H18B C18 H18C 109.5 . . ?
C17 C19 H19A 109.5 . . ?
C17 C19 H19B 109.5 . . ?
H19A C19 H19B 109.5 . . ?
C17 C19 H19C 109.5 . . ?
H19A C19 H19C 109.5 . . ?
H19B C19 H19C 109.5 . . ?
C17 C20 H20A 109.5 . . ?
C17 C20 H20B 109.5 . . ?
H20A C20 H20B 109.5 . . ?
C17 C20 H20C 109.5 . . ?
H20A C20 H20C 109.5 . . ?
H20B C20 H20C 109.5 . . ?
O6 C21 O5 116.19(16) . . ?
O6 C21 C22 126.04(17) . . ?
O5 C21 C22 117.77(15) . . ?
C23 C22 C26 121.20(17) . . ?
C23 C22 C21 118.64(16) . . ?
C26 C22 C21 120.15(16) . . ?
C22 C23 C6 121.58(16) . . ?
C22 C23 C24 118.51(16) . . ?
C6 C23 C24 119.90(16) . . ?
O8 C24 O7 117.10(16) . . ?
O8 C24 C23 126.42(17) . . ?
O7 C24 C23 116.48(15) . . ?
O7 C25 C26 120.08(16) . . ?
O7 C25 C30 115.53(15) . . ?
C26 C25 C30 124.39(16) . . ?
C25 C26 C27 117.47(17) . . ?
C25 C26 C22 117.40(16) . . ?
C27 C26 C22 125.11(17) . . ?
C28 C27 C26 119.56(18) . . ?
C28 C27 H27 120.2 . . ?
C26 C27 H27 120.2 . . ?
C27 C28 C29 120.87(18) . . ?
C27 C28 H28 119.6 . . ?
C29 C28 H28 119.6 . . ?
C28 C29 C30 122.59(18) . . ?
C28 C29 H29 118.7 . . ?
C30 C29 H29 118.7 . . ?
C29 C30 C25 114.88(17) . . ?
C29 C30 C31 121.90(17) . . ?
C25 C30 C31 123.16(16) . . ?
C33 C31 C32 109.99(19) . . ?
C33 C31 C34 106.74(18) . . ?
C32 C31 C34 107.9(2) . . ?
C33 C31 C30 112.29(18) . . ?
C32 C31 C30 109.03(16) . . ?
C34 C31 C30 110.74(17) . . ?
C31 C32 H32A 109.5 . . ?
C31 C32 H32B 109.5 . . ?
H32A C32 H32B 109.5 . . ?
C31 C32 H32C 109.5 . . ?
H32A C32 H32C 109.5 . . ?
H32B C32 H32C 109.5 . . ?
C31 C33 H33A 109.5 . . ?
C31 C33 H33B 109.5 . . ?
H33A C33 H33B 109.5 . . ?
C31 C33 H33C 109.5 . . ?
H33A C33 H33C 109.5 . . ?
H33B C33 H33C 109.5 . . ?
C31 C34 H34A 109.5 . . ?
C31 C34 H34B 109.5 . . ?
H34A C34 H34B 109.5 . . ?
C31 C34 H34C 109.5 . . ?
H34A C34 H34C 109.5 . . ?
H34B C34 H34C 109.5 . . ?
C2 C1 C6 118.96(16) . . ?
C2 C1 H1 120.5 . . ?
C6 C1 H1 120.5 . . ?

loop_
_geom_bond_atom_site_label_1
_geom_bond_atom_site_label_2
_geom_bond_distance
_geom_bond_site_symmetry_2
_geom_bond_publ_flag
O2 C7 1.194(2) . ?
O3 C10 1.369(2) . ?
O3 C11 1.378(2) . ?
O4 C10 1.197(2) . ?
O5 C21 1.368(2) . ?
O5 C5 1.379(2) . ?
O6 C21 1.201(2) . ?
O7 C24 1.368(2) . ?
O7 C25 1.374(2) . ?
O8 C24 1.197(2) . ?
O1 C7 1.364(2) . ?
O1 C2 1.378(2) . ?
C2 C1 1.381(2) . ?
C2 C3 1.402(2) . ?
C3 C4 1.401(3) . ?
C3 C9 1.456(2) . ?
C4 C5 1.378(2) . ?
C4 H4 0.9500 . ?
C5 C6 1.401(2) . ?
C6 C1 1.404(3) . ?
C6 C23 1.449(2) . ?
C7 C8 1.488(2) . ?
C8 C9 1.376(3) . ?
C8 C12 1.457(3) . ?
C9 C10 1.481(2) . ?
C11 C12 1.403(3) . ?
C11 C16 1.408(3) . ?
C12 C13 1.403(3) . ?
C13 C14 1.377(3) . ?
C13 H13 0.9500 . ?
C14 C15 1.393(3) . ?
C14 H14 0.9500 . ?
C15 C16 1.394(3) . ?
C15 H15 0.9500 . ?
C16 C17 1.541(3) . ?
C17 C19 1.528(5) . ?
C17 C20 1.532(5) . ?
C17 C18 1.542(3) . ?
C18 H18A 0.9800 . ?
C18 H18B 0.9800 . ?
C18 H18C 0.9800 . ?
C19 H19A 0.9800 . ?
C19 H19B 0.9800 . ?
C19 H19C 0.9800 . ?
C20 H20A 0.9800 . ?
C20 H20B 0.9800 . ?
C20 H20C 0.9800 . ?
C21 C22 1.485(2) . ?
C22 C23 1.379(2) . ?
C22 C26 1.455(2) . ?
C23 C24 1.478(2) . ?
C25 C26 1.402(2) . ?
C25 C30 1.410(2) . ?
C26 C27 1.410(3) . ?
C27 C28 1.382(3) . ?
C27 H27 0.9500 . ?
C28 C29 1.392(3) . ?
C28 H28 0.9500 . ?
C29 C30 1.393(3) . ?
C29 H29 0.9500 . ?
C30 C31 1.535(3) . ?
C31 C33 1.530(3) . ?
C31 C32 1.530(3) . ?
C31 C34 1.532(3) . ?
C32 H32A 0.9800 . ?
C32 H32B 0.9800 . ?
C32 H32C 0.9800 . ?
C33 H33A 0.9800 . ?
C33 H33B 0.9800 . ?
C33 H33C 0.9800 . ?
C34 H34A 0.9800 . ?
C34 H34B 0.9800 . ?
C34 H34C 0.9800 . ?
C1 H1 0.9500 . ?

loop_
_geom_torsion_atom_site_label_1
_geom_torsion_atom_site_label_2
_geom_torsion_atom_site_label_3
_geom_torsion_atom_site_label_4
_geom_torsion
_geom_torsion_site_symmetry_1
_geom_torsion_site_symmetry_2
_geom_torsion_site_symmetry_3
_geom_torsion_site_symmetry_4
_geom_torsion_publ_flag
C7 O1 C2 C1 174.30(17) . . . . ?
C7 O1 C2 C3 -6.3(3) . . . . ?
O1 C2 C3 C4 176.43(16) . . . . ?
C1 C2 C3 C4 -4.2(3) . . . . ?
O1 C2 C3 C9 -4.6(3) . . . . ?
C1 C2 C3 C9 174.77(18) . . . . ?
C2 C3 C4 C5 2.1(3) . . . . ?
C9 C3 C4 C5 -176.78(18) . . . . ?
C3 C4 C5 O5 -179.09(16) . . . . ?
C3 C4 C5 C6 1.6(3) . . . . ?
C21 O5 C5 C4 -173.02(17) . . . . ?
C21 O5 C5 C6 6.3(3) . . . . ?
C4 C5 C6 C1 -3.3(3) . . . . ?
O5 C5 C6 C1 177.44(16) . . . . ?
C4 C5 C6 C23 175.08(18) . . . . ?
O5 C5 C6 C23 -4.2(3) . . . . ?
C2 O1 C7 O2 -166.82(19) . . . . ?
C2 O1 C7 C8 13.9(3) . . . . ?
O2 C7 C8 C9 170.0(2) . . . . ?
O1 C7 C8 C9 -10.9(3) . . . . ?
O2 C7 C8 C12 -9.3(3) . . . . ?
O1 C7 C8 C12 169.86(17) . . . . ?
C12 C8 C9 C3 179.83(17) . . . . ?
C7 C8 C9 C3 0.6(3) . . . . ?
C12 C8 C9 C10 -2.6(3) . . . . ?
C7 C8 C9 C10 178.19(17) . . . . ?
C4 C3 C9 C8 -174.05(18) . . . . ?
C2 C3 C9 C8 7.1(3) . . . . ?
C4 C3 C9 C10 8.4(3) . . . . ?
C2 C3 C9 C10 -170.49(17) . . . . ?
C11 O3 C10 O4 177.08(19) . . . . ?
C11 O3 C10 C9 -1.8(3) . . . . ?
C8 C9 C10 O4 -175.3(2) . . . . ?
C3 C9 C10 O4 2.3(3) . . . . ?
C8 C9 C10 O3 3.4(3) . . . . ?
C3 C9 C10 O3 -178.94(17) . . . . ?
C10 O3 C11 C12 -0.8(3) . . . . ?
C10 O3 C11 C16 179.27(19) . . . . ?
O3 C11 C12 C13 -178.29(19) . . . . ?
C16 C11 C12 C13 1.6(3) . . . . ?
O3 C11 C12 C8 1.8(3) . . . . ?
C16 C11 C12 C8 -178.3(2) . . . . ?
C9 C8 C12 C13 -179.95(19) . . . . ?
C7 C8 C12 C13 -0.7(3) . . . . ?
C9 C8 C12 C11 0.0(3) . . . . ?
C7 C8 C12 C11 179.20(17) . . . . ?
C11 C12 C13 C14 -1.1(3) . . . . ?
C8 C12 C13 C14 178.8(2) . . . . ?
C12 C13 C14 C15 0.3(4) . . . . ?
C13 C14 C15 C16 0.0(4) . . . . ?
C14 C15 C16 C11 0.4(4) . . . . ?
C14 C15 C16 C17 178.3(3) . . . . ?
O3 C11 C16 C15 178.6(2) . . . . ?
C12 C11 C16 C15 -1.2(3) . . . . ?
O3 C11 C16 C17 0.7(3) . . . . ?
C12 C11 C16 C17 -179.1(2) . . . . ?
C15 C16 C17 C19 -112.7(3) . . . . ?
C11 C16 C17 C19 65.1(3) . . . . ?
C15 C16 C17 C20 124.9(3) . . . . ?
C11 C16 C17 C20 -57.3(3) . . . . ?
C15 C16 C17 C18 5.9(4) . . . . ?
C11 C16 C17 C18 -176.3(3) . . . . ?
C5 O5 C21 O6 176.27(17) . . . . ?
C5 O5 C21 C22 -4.4(3) . . . . ?
O6 C21 C22 C23 179.94(19) . . . . ?
O5 C21 C22 C23 0.7(3) . . . . ?
O6 C21 C22 C26 -1.0(3) . . . . ?
O5 C21 C22 C26 179.73(16) . . . . ?
C26 C22 C23 C6 -177.94(17) . . . . ?
C21 C22 C23 C6 1.1(3) . . . . ?
C26 C22 C23 C24 2.6(3) . . . . ?
C21 C22 C23 C24 -178.42(16) . . . . ?
C5 C6 C23 C22 0.6(3) . . . . ?
C1 C6 C23 C22 178.81(18) . . . . ?
C5 C6 C23 C24 -179.90(17) . . . . ?
C1 C6 C23 C24 -1.7(3) . . . . ?
C25 O7 C24 O8 -161.93(18) . . . . ?
C25 O7 C24 C23 18.2(3) . . . . ?
C22 C23 C24 O8 164.75(19) . . . . ?
C6 C23 C24 O8 -14.7(3) . . . . ?
C22 C23 C24 O7 -15.4(3) . . . . ?
C6 C23 C24 O7 165.12(17) . . . . ?
C24 O7 C25 C26 -7.3(3) . . . . ?
C24 O7 C25 C30 172.86(17) . . . . ?
O7 C25 C26 C27 175.10(16) . . . . ?
C30 C25 C26 C27 -5.1(3) . . . . ?
O7 C25 C26 C22 -6.4(3) . . . . ?
C30 C25 C26 C22 173.36(17) . . . . ?
C23 C22 C26 C25 8.4(3) . . . . ?
C21 C22 C26 C25 -170.64(17) . . . . ?
C23 C22 C26 C27 -173.31(18) . . . . ?
C21 C22 C26 C27 7.7(3) . . . . ?
C25 C26 C27 C28 1.1(3) . . . . ?
C22 C26 C27 C28 -177.25(19) . . . . ?
C26 C27 C28 C29 2.1(3) . . . . ?
C27 C28 C29 C30 -1.6(3) . . . . ?
C28 C29 C30 C25 -2.1(3) . . . . ?
C28 C29 C30 C31 175.37(19) . . . . ?
O7 C25 C30 C29 -174.68(16) . . . . ?
C26 C25 C30 C29 5.5(3) . . . . ?
O7 C25 C30 C31 7.9(3) . . . . ?
C26 C25 C30 C31 -171.90(18) . . . . ?
C29 C30 C31 C33 120.8(2) . . . . ?
C25 C30 C31 C33 -61.9(3) . . . . ?
C29 C30 C31 C32 -117.0(2) . . . . ?
C25 C30 C31 C32 60.2(3) . . . . ?
C29 C30 C31 C34 1.6(3) . . . . ?
C25 C30 C31 C34 178.8(2) . . . . ?
O1 C2 C1 C6 -178.06(16) . . . . ?
C3 C2 C1 C6 2.5(3) . . . . ?
C5 C6 C1 C2 1.2(3) . . . . ?
C23 C6 C1 C2 -177.00(18) . . . . ?
